data_2300217
loop_
_publ_author_name
'Stone, Kevin H.'
'Lapidus, Saul H.'
'Stephens, Peter W.'

_publ_section_title
;
 Implementation and use of robust refinement in powder diffraction in
 the presence of impurities
;
_journal_coeditor_code DB5058
_journal_issue 3
_journal_name_full 'Journal of Applied Crystallography'
_journal_page_first 385
_journal_page_last 391
_journal_paper_doi 10.1107/S0021889809008450
_journal_volume 42
_journal_year 2009
_chemical_formula_moiety 'C13 H18 O2'
_chemical_formula_structural 'C13 H18 O2'
_chemical_formula_sum 'C13 H18 O2'
_chemical_formula_weight 206.27
_chemical_name_common ibuprofen
_space_group_crystal_system monoclinic
_space_group_IT_number 14
_space_group_name_Hall '-P 2ybc'
_space_group_name_H-M_alt 'P 1 21/c 1'
_cell_angle_alpha 90
_cell_angle_beta 99.417(6)
_cell_angle_gamma 90
_cell_formula_units_Z 4
_cell_length_a 14.6636(17)
_cell_length_b 7.8871(7)
_cell_length_c 10.7244(9)
_cell_volume 1223.6(2)
_diffrn_radiation_monochromator 'double Si(111)'
_diffrn_radiation_wavelength 0.698291
_cod_data_source_file db5058.cif
_cod_data_source_block Ib_56%_Single_Rietveld
_cod_depositor_comments
;
 Updating space group information.

 Antanas Vaitkus,
 2018-06-07

The following automatic conversions were performed:
'_space_group_crystal_system' value 'Monoclinic' changed to 'monoclinic'
according to '/home/saulius/struct/CIF-dictionaries/cif_core.dic'
dictionary named 'cif_core.dic' version 2.4.1 from 2010-06-29.

Automatic conversion script
Id: cif_fix_enum 1527 2010-12-29 10:47:43Z saulius 

The following automatic conversions were performed:

'_space_group_crystal_system' value 'Monoclinic' changed to
'monoclinic' according to
/home/saulius/struct/CIF-dictionaries/cif_core.dic dictionary named
'cif_core.dic' version 2.4.1 from 2010-06-29.

Automatic conversion script
Id: cif_fix_values 1715 2011-07-08 13:25:40Z adriana 
;
_cod_database_code 2300217

loop_
_space_group_symop_id
_space_group_symop_operation_xyz
1 x,y,z
2 -x,y+1/2,-z+1/2
3 -x,-y,-z
4 x,-y+1/2,z+1/2

loop_
_atom_site_type_symbol
_atom_site_label
_atom_site_fract_x
_atom_site_fract_y
_atom_site_fract_z
_atom_site_occupancy
C C1a 0.6982234 -0.367821 1.077956 1
C C2a 0.6534658 -0.5042525 1.016883 1
C C3a 0.6933811 -0.5924704 0.929837 1
C C4a 0.7780538 -0.5442569 0.9038646 1
C C5a 0.8228114 -0.4078253 0.9649379 1
C C6a 0.7828961 -0.3196074 1.051984 1
C C7a 0.650461 -0.2622599 1.182115 1
C C8a 0.6031228 -0.4146098 1.253596 1
C C9a 0.5662931 -0.1298776 1.131686 1
C C10a 0.8258162 -0.649818 0.799706 1
C C11a 0.918522 -0.7422739 0.8761784 1
C C12a 0.9431537 -0.8304246 0.7473015 1
C C13a 0.8598749 -0.8958906 0.9289772 1
O O1a 0.6207457 -0.006076092 1.080356 1
O O2a 0.5161104 -0.1884702 1.059761 1
H H1a 0.5958106 0.01107636 0.9887296 1
H H7a 0.6982821 -0.1907925 1.2349 1
H H8a 0.5944248 -0.3756546 1.339606 1
H H8b 0.5444519 -0.4518613 1.19947 1
H H8c 0.641436 -0.5196759 1.254862 1
H H2a 0.5916615 -0.5394446 1.035841 1
H H3a 0.6607116 -0.6920546 0.8852583 1
H H5a 0.8846157 -0.3726333 0.9459802 1
H H6a 0.8155655 -0.2200233 1.096562 1
H H10a 0.7793894 -0.7289637 0.7521052 1
H H10b 0.8526703 -0.56837 0.7441133 1
H H11a 0.9545453 -0.6591347 0.9351793 1
H H12a 0.9972317 -0.7711619 0.7210046 1
H H12b 0.9531856 -0.9547949 0.76161 1
H H12c 0.8868706 -0.830527 0.6805717 1
H H13a 0.9036833 -0.9816078 0.9738327 1
H H13b 0.8167315 -0.8473561 0.9828386 1
H H13c 0.8151807 -0.9445361 0.8574946 1

loop_
_atom_type_symbol
_atom_type_description
_atom_type_scat_dispersion_real
_atom_type_scat_dispersion_imag
_atom_type_scat_source
? ? ? ? ?
